data_7038296
loop_
_publ_author_name
'Tsunoda, Mitsukimi'
'Fleischmann, Martin'
'Jones, J. Stuart'
'Bhuvanesh, Nattamai'
'Scheer, Manfred'
'Gabba\"i, Fran\,cois P'

_publ_section_title
;
 Supramolecular aggregation of Ni(salen) with (C6F5)2Hg and [o-C6F4Hg]3.
;
_journal_issue 12
_journal_name_full 'Dalton transactions (Cambridge, England : 2003)'
_journal_page_first 5045
_journal_page_last 5051
_journal_paper_doi 10.1039/c5dt01887k
_journal_volume 45
_journal_year 2016
_chemical_formula_sum 'C38 H24 F12 Hg3 N2 Ni O4'
_chemical_formula_weight 1461.07
_chemical_name_systematic
; 
 ? 
;
_space_group_IT_number 14
_symmetry_cell_setting monoclinic
_symmetry_space_group_name_Hall '-P 2ybc'
_symmetry_space_group_name_H-M 'P 1 21/c 1'
_atom_sites_solution_hydrogens geom
_atom_sites_solution_primary direct
_atom_sites_solution_secondary difmap
_audit_creation_method SHELXL-97
_audit_update_record
;
2015-05-18 deposited with the CCDC.
2016-02-03 downloaded from the CCDC.
;
_cell_angle_alpha 90.00
_cell_angle_beta 92.548(2)
_cell_angle_gamma 90.00
_cell_formula_units_Z 4
_cell_length_a 11.4187(12)
_cell_length_b 23.393(2)
_cell_length_c 13.9436(14)
_cell_measurement_reflns_used 5301
_cell_measurement_temperature 110(2)
_cell_measurement_theta_max 27.10
_cell_measurement_theta_min 2.49
_cell_volume 3720.9(6)
_computing_cell_refinement
; 
  APEX-II (BRUKER-NONIUS, 2003) 
;
_computing_data_collection 'SMART (BRUKER-NONIUS, 2003)'
_computing_data_reduction APEX-II
_computing_molecular_graphics 'X-SEED (Barbour, 2001)'
_computing_publication_material 'Bruker SHELXTL'
_computing_structure_refinement 'SHELXL-97 (Sheldrick, 2008)'
_computing_structure_solution 'SHELXS-97 (Sheldrick, 2008)'
_diffrn_ambient_temperature 110(2)
_diffrn_measured_fraction_theta_full 0.998
_diffrn_measured_fraction_theta_max 0.998
_diffrn_measurement_device_type 'SMART CCD'
_diffrn_measurement_method 'omega scans'
_diffrn_radiation_monochromator graphite
_diffrn_radiation_source 'fine-focus sealed tube'
_diffrn_radiation_type MoK\a
_diffrn_radiation_wavelength 0.71073
_diffrn_reflns_av_R_equivalents 0.0690
_diffrn_reflns_av_sigmaI/netI 0.0668
_diffrn_reflns_limit_h_max 14
_diffrn_reflns_limit_h_min -14
_diffrn_reflns_limit_k_max 26
_diffrn_reflns_limit_k_min -30
_diffrn_reflns_limit_l_max 18
_diffrn_reflns_limit_l_min -18
_diffrn_reflns_number 32243
_diffrn_reflns_theta_full 27.50
_diffrn_reflns_theta_max 27.50
_diffrn_reflns_theta_min 1.70
_exptl_absorpt_coefficient_mu 12.944
_exptl_absorpt_correction_T_max 0.4241
_exptl_absorpt_correction_T_min 0.0739
_exptl_absorpt_correction_type multi-scan
_exptl_absorpt_process_details 'SADABS; (Sheldrick, 2006)'
_exptl_crystal_colour colorless
_exptl_crystal_density_diffrn 2.608
_exptl_crystal_density_method 'not measured'
_exptl_crystal_description block
_exptl_crystal_F_000 2696
_exptl_crystal_size_max 0.42
_exptl_crystal_size_mid 0.38
_exptl_crystal_size_min 0.08
_refine_diff_density_max 1.073
_refine_diff_density_min -1.555
_refine_diff_density_rms 0.221
_refine_ls_extinction_method none
_refine_ls_goodness_of_fit_ref 0.988
_refine_ls_hydrogen_treatment constr
_refine_ls_matrix_type full
_refine_ls_number_parameters 541
_refine_ls_number_reflns 8522
_refine_ls_number_restraints 0
_refine_ls_restrained_S_all 0.988
_refine_ls_R_factor_all 0.0600
_refine_ls_R_factor_gt 0.0338
_refine_ls_shift/su_max 0.001
_refine_ls_shift/su_mean 0.000
_refine_ls_structure_factor_coef Fsqd
_refine_ls_weighting_details 'calc w=1/[\s^2^(Fo^2^)+(0.0142P)^2^+0.0000P] where P=(Fo^2^+2Fc^2^)/3'
_refine_ls_weighting_scheme calc
_refine_ls_wR_factor_gt 0.0544
_refine_ls_wR_factor_ref 0.0614
_reflns_number_gt 6406
_reflns_number_total 8522
_reflns_threshold_expression >2sigma(I)
_cod_data_source_file c5dt01887k2.cif
_cod_data_source_block 469
_cod_depositor_comments
;
The following automatic conversions were performed:

'_symmetry_cell_setting' value 'Monoclinic' changed to 'monoclinic'
according to
/usr/data/users/saulius/crontab/automatic-downloads/rss-feeds/RSC/lib/dictionaries/cif_core.dic
dictionary named 'cif_core.dic' version 2.4.2 from 2011-04-26.

Automatic conversion script
Id: cif_fix_values 4268 2015-11-12 08:31:59Z antanas 

 Adding full bibliography for 7038296--7038298.cif.
;
_cod_original_cell_volume 3720.9(7)
_cod_original_sg_symbol_H-M P2(1)/c
_cod_database_code 7038296

loop_
_symmetry_equiv_pos_as_xyz
'x, y, z'
'-x, y+1/2, -z+1/2'
'-x, -y, -z'
'x, -y-1/2, z-1/2'

loop_
_atom_site_label
_atom_site_type_symbol
_atom_site_fract_x
_atom_site_fract_y
_atom_site_fract_z
_atom_site_U_iso_or_equiv
_atom_site_adp_type
_atom_site_occupancy
_atom_site_symmetry_multiplicity
_atom_site_calc_flag
_atom_site_refinement_flags
Hg1 Hg 0.42439(2) 0.363422(11) 0.853458(18) 0.01642(6) Uani 1 1 d .
Hg2 Hg 0.51956(2) 0.220552(11) 0.815501(18) 0.01699(7) Uani 1 1 d .
Hg3 Hg 0.22556(2) 0.248226(11) 0.885680(18) 0.01680(6) Uani 1 1 d .
C1 C 0.5935(6) 0.3466(3) 0.8126(4) 0.0194(15) Uani 1 1 d .
C2 C 0.6708(6) 0.3898(3) 0.7974(4) 0.0184(15) Uani 1 1 d .
C3 C 0.7806(6) 0.3806(3) 0.7640(5) 0.0212(16) Uani 1 1 d .
C4 C 0.8179(6) 0.3250(3) 0.7492(4) 0.0209(16) Uani 1 1 d .
C5 C 0.7413(6) 0.2808(3) 0.7661(4) 0.0198(15) Uani 1 1 d .
C6 C 0.6290(5) 0.2893(3) 0.7959(4) 0.0140(14) Uani 1 1 d .
C7 C 0.4060(5) 0.1546(3) 0.8467(4) 0.0155(14) Uani 1 1 d .
C8 C 0.4427(5) 0.0992(3) 0.8437(4) 0.0168(14) Uani 1 1 d .
C9 C 0.3737(6) 0.0543(3) 0.8686(5) 0.0217(16) Uani 1 1 d .
C10 C 0.2624(6) 0.0649(3) 0.8967(5) 0.0203(16) Uani 1 1 d .
C11 C 0.2219(6) 0.1202(3) 0.8991(5) 0.0206(16) Uani 1 1 d .
C12 C 0.2909(5) 0.1663(3) 0.8749(4) 0.0157(14) Uani 1 1 d .
C13 C 0.1738(6) 0.3322(3) 0.8985(4) 0.0169(14) Uani 1 1 d .
C14 C 0.0592(5) 0.3462(3) 0.9181(5) 0.0178(15) Uani 1 1 d .
C15 C 0.0199(5) 0.4013(3) 0.9275(5) 0.0184(15) Uani 1 1 d .
C16 C 0.0971(5) 0.4458(3) 0.9174(4) 0.0148(14) Uani 1 1 d .
C17 C 0.2130(6) 0.4322(3) 0.9018(4) 0.0169(15) Uani 1 1 d .
C18 C 0.2526(5) 0.3778(3) 0.8898(4) 0.0167(15) Uani 1 1 d .
F1 F 0.6411(3) 0.44544(16) 0.8156(3) 0.0266(9) Uani 1 1 d .
F2 F 0.8536(3) 0.42444(16) 0.7462(3) 0.0294(10) Uani 1 1 d .
F3 F 0.9253(3) 0.31443(16) 0.7183(3) 0.0277(10) Uani 1 1 d .
F4 F 0.7803(3) 0.22681(16) 0.7516(3) 0.0250(9) Uani 1 1 d .
F5 F 0.5528(3) 0.08658(15) 0.8149(3) 0.0234(9) Uani 1 1 d .
F6 F 0.4153(3) -0.00044(15) 0.8673(3) 0.0289(10) Uani 1 1 d .
F7 F 0.1929(3) 0.02043(15) 0.9189(3) 0.0296(10) Uani 1 1 d .
F8 F 0.1102(3) 0.12862(15) 0.9268(3) 0.0245(9) Uani 1 1 d .
F9 F -0.0211(3) 0.30352(15) 0.9290(3) 0.0236(9) Uani 1 1 d .
F10 F -0.0938(3) 0.41201(15) 0.9459(3) 0.0254(9) Uani 1 1 d .
F11 F 0.0617(3) 0.49999(15) 0.9205(3) 0.0243(9) Uani 1 1 d .
F12 F 0.2884(3) 0.47749(15) 0.8975(3) 0.0232(9) Uani 1 1 d .
Ni1 Ni 0.47174(7) 0.18611(3) 0.58145(6) 0.01539(18) Uani 1 1 d .
C19 C 0.5926(6) 0.2892(3) 0.5476(4) 0.0171(15) Uani 1 1 d .
C20 C 0.5928(6) 0.3496(3) 0.5429(4) 0.0200(16) Uani 1 1 d .
H20A H 0.5229 0.3698 0.5551 0.024 Uiso 1 1 calc R
C21 C 0.6900(6) 0.3797(3) 0.5214(5) 0.0223(16) Uani 1 1 d .
H21A H 0.6868 0.4203 0.5187 0.027 Uiso 1 1 calc R
C22 C 0.7951(6) 0.3513(3) 0.5030(5) 0.0249(17) Uani 1 1 d .
H22A H 0.8628 0.3724 0.4872 0.030 Uiso 1 1 calc R
C23 C 0.7985(6) 0.2931(3) 0.5082(4) 0.0199(15) Uani 1 1 d .
H23A H 0.8697 0.2738 0.4963 0.024 Uiso 1 1 calc R
C24 C 0.6994(6) 0.2607(3) 0.5307(4) 0.0170(15) Uani 1 1 d .
C25 C 0.7098(6) 0.2006(3) 0.5451(4) 0.0178(15) Uani 1 1 d .
H25A H 0.7843 0.1839 0.5360 0.021 Uiso 1 1 calc R
C26 C 0.6547(6) 0.1071(3) 0.5948(5) 0.0224(16) Uani 1 1 d .
H26A H 0.6796 0.1041 0.6635 0.027 Uiso 1 1 calc R
H26B H 0.7190 0.0928 0.5559 0.027 Uiso 1 1 calc R
C27 C 0.5443(5) 0.0725(3) 0.5741(5) 0.0197(15) Uani 1 1 d .
H27A H 0.5389 0.0609 0.5058 0.024 Uiso 1 1 calc R
H27B H 0.5451 0.0376 0.6143 0.024 Uiso 1 1 calc R
C28 C 0.3480(6) 0.0855(3) 0.6203(4) 0.0204(15) Uani 1 1 d .
H28A H 0.3473 0.0450 0.6258 0.025 Uiso 1 1 calc R
C29 C 0.2416(5) 0.1151(3) 0.6395(4) 0.0148(14) Uani 1 1 d .
C30 C 0.1442(6) 0.0840(3) 0.6695(4) 0.0205(15) Uani 1 1 d .
H30A H 0.1495 0.0436 0.6756 0.025 Uiso 1 1 calc R
C31 C 0.0425(6) 0.1109(3) 0.6899(5) 0.0256(17) Uani 1 1 d .
H31A H -0.0224 0.0895 0.7106 0.031 Uiso 1 1 calc R
C32 C 0.0346(6) 0.1701(3) 0.6801(5) 0.0244(16) Uani 1 1 d .
H32A H -0.0360 0.1889 0.6953 0.029 Uiso 1 1 calc R
C33 C 0.1262(6) 0.2017(3) 0.6489(4) 0.0201(15) Uani 1 1 d .
H33A H 0.1181 0.2419 0.6420 0.024 Uiso 1 1 calc R
C34 C 0.2329(5) 0.1751(3) 0.6269(4) 0.0166(14) Uani 1 1 d .
N1 N 0.6265(5) 0.1671(2) 0.5694(4) 0.0177(12) Uani 1 1 d .
N2 N 0.4443(4) 0.1089(2) 0.5963(4) 0.0167(12) Uani 1 1 d .
O1 O 0.4938(4) 0.26318(18) 0.5653(3) 0.0190(10) Uani 1 1 d .
O2 O 0.3184(4) 0.20713(17) 0.5971(3) 0.0188(10) Uani 1 1 d .
O50 O 0.2330(4) 0.4130(2) 0.6321(4) 0.0387(14) Uani 1 1 d .
C51 C 0.1110(6) 0.4184(3) 0.6504(5) 0.037(2) Uani 1 1 d .
H51A H 0.0951 0.4056 0.7163 0.044 Uiso 1 1 calc R
H51B H 0.0623 0.3957 0.6039 0.044 Uiso 1 1 calc R
C52 C 0.0857(6) 0.4825(4) 0.6383(5) 0.042(2) Uani 1 1 d .
H52A H 0.0672 0.4923 0.5703 0.050 Uiso 1 1 calc R
H52B H 0.0200 0.4946 0.6776 0.050 Uiso 1 1 calc R
C53 C 0.1997(6) 0.5095(3) 0.6739(5) 0.0331(19) Uani 1 1 d .
H53A H 0.2004 0.5160 0.7441 0.040 Uiso 1 1 calc R
H53B H 0.2125 0.5464 0.6414 0.040 Uiso 1 1 calc R
C54 C 0.2920(6) 0.4663(3) 0.6487(5) 0.0347(19) Uani 1 1 d .
H54A H 0.3316 0.4785 0.5903 0.042 Uiso 1 1 calc R
H54B H 0.3516 0.4625 0.7020 0.042 Uiso 1 1 calc R
O40 O 0.3188(4) 0.3081(2) 0.7048(3) 0.0352(13) Uani 1 1 d .
H40O H 0.3519 0.2903 0.6603 0.053 Uiso 1 1 d R
H40P H 0.3159 0.3439 0.6943 0.053 Uiso 1 1 d R

loop_
_atom_site_aniso_label
_atom_site_aniso_U_11
_atom_site_aniso_U_22
_atom_site_aniso_U_33
_atom_site_aniso_U_23
_atom_site_aniso_U_13
_atom_site_aniso_U_12
Hg1 0.01228(13) 0.01905(14) 0.01805(13) -0.00070(11) 0.00195(10) -0.00144(11)
Hg2 0.01369(13) 0.01901(14) 0.01824(13) 0.00014(11) 0.00021(10) -0.00125(11)
Hg3 0.01527(13) 0.01654(14) 0.01862(13) 0.00054(11) 0.00117(10) -0.00094(11)
C1 0.015(3) 0.022(4) 0.020(4) 0.001(3) -0.008(3) 0.001(3)
C2 0.019(4) 0.016(4) 0.021(4) 0.001(3) 0.006(3) -0.003(3)
C3 0.017(4) 0.023(4) 0.024(4) 0.003(3) 0.001(3) -0.009(3)
C4 0.013(3) 0.039(5) 0.011(3) -0.006(3) 0.005(3) -0.001(3)
C5 0.020(4) 0.027(4) 0.011(3) -0.004(3) -0.003(3) -0.001(3)
C6 0.014(3) 0.017(4) 0.011(3) 0.003(3) 0.005(3) -0.003(3)
C7 0.012(3) 0.023(4) 0.011(3) -0.003(3) -0.002(3) -0.008(3)
C8 0.017(4) 0.018(4) 0.015(3) -0.006(3) -0.001(3) 0.000(3)
C9 0.030(4) 0.013(4) 0.021(4) -0.003(3) -0.004(3) 0.007(3)
C10 0.022(4) 0.020(4) 0.020(4) 0.004(3) 0.004(3) -0.010(3)
C11 0.014(3) 0.024(4) 0.023(4) 0.002(3) -0.001(3) 0.003(3)
C12 0.017(4) 0.013(3) 0.017(3) 0.002(3) 0.001(3) -0.004(3)
C13 0.020(4) 0.017(4) 0.013(3) -0.004(3) 0.000(3) 0.000(3)
C14 0.013(3) 0.018(4) 0.023(4) -0.002(3) 0.003(3) -0.005(3)
C15 0.013(3) 0.020(4) 0.022(4) 0.000(3) -0.002(3) 0.004(3)
C16 0.017(3) 0.014(3) 0.013(3) -0.005(3) 0.002(3) 0.007(3)
C17 0.019(4) 0.020(4) 0.012(3) -0.005(3) 0.001(3) -0.005(3)
C18 0.015(4) 0.018(4) 0.016(3) -0.001(3) 0.000(3) -0.004(3)
F1 0.028(2) 0.022(2) 0.031(2) 0.0011(18) 0.0079(18) -0.0012(18)
F2 0.024(2) 0.033(2) 0.033(2) -0.0005(19) 0.0093(19) -0.0108(19)
F3 0.013(2) 0.040(3) 0.030(2) -0.0003(19) 0.0082(17) -0.0022(18)
F4 0.017(2) 0.033(2) 0.025(2) -0.0034(18) 0.0018(17) 0.0040(18)
F5 0.017(2) 0.024(2) 0.029(2) 0.0002(17) 0.0036(17) 0.0019(17)
F6 0.033(2) 0.019(2) 0.034(2) -0.0046(18) 0.0020(19) 0.0058(19)
F7 0.029(2) 0.016(2) 0.043(3) 0.0053(19) 0.003(2) -0.0057(18)
F8 0.018(2) 0.023(2) 0.033(2) 0.0038(18) 0.0049(18) -0.0045(17)
F9 0.017(2) 0.024(2) 0.031(2) 0.0000(18) 0.0061(17) -0.0039(17)
F10 0.014(2) 0.030(2) 0.033(2) -0.0058(18) 0.0043(17) -0.0005(17)
F11 0.025(2) 0.016(2) 0.033(2) -0.0015(18) 0.0089(18) 0.0038(17)
F12 0.022(2) 0.015(2) 0.033(2) -0.0033(17) 0.0052(18) -0.0036(17)
Ni1 0.0134(4) 0.0157(5) 0.0171(4) -0.0005(3) 0.0005(3) 0.0039(3)
C19 0.019(4) 0.015(4) 0.016(3) 0.002(3) -0.001(3) 0.000(3)
C20 0.016(4) 0.028(4) 0.016(4) -0.006(3) 0.003(3) 0.003(3)
C21 0.030(4) 0.012(4) 0.026(4) 0.002(3) 0.003(3) 0.001(3)
C22 0.023(4) 0.024(4) 0.027(4) -0.002(3) 0.002(3) -0.004(3)
C23 0.022(4) 0.022(4) 0.016(3) 0.001(3) 0.005(3) 0.004(3)
C24 0.025(4) 0.017(4) 0.009(3) -0.002(3) 0.003(3) 0.000(3)
C25 0.016(3) 0.019(4) 0.019(4) -0.004(3) 0.002(3) 0.008(3)
C26 0.022(4) 0.017(4) 0.029(4) 0.004(3) 0.006(3) 0.008(3)
C27 0.021(4) 0.014(4) 0.025(4) 0.000(3) 0.005(3) 0.004(3)
C28 0.024(4) 0.016(4) 0.021(4) 0.000(3) -0.007(3) 0.006(3)
C29 0.016(3) 0.012(3) 0.016(3) -0.001(3) -0.002(3) 0.008(3)
C30 0.020(4) 0.025(4) 0.016(4) 0.001(3) 0.000(3) -0.007(3)
C31 0.019(4) 0.035(5) 0.024(4) -0.007(3) 0.006(3) -0.009(3)
C32 0.016(4) 0.032(4) 0.026(4) -0.002(3) 0.004(3) 0.006(3)
C33 0.021(4) 0.017(4) 0.022(4) -0.002(3) 0.000(3) 0.006(3)
C34 0.013(3) 0.029(4) 0.008(3) -0.003(3) 0.000(3) -0.004(3)
N1 0.018(3) 0.018(3) 0.018(3) -0.003(2) 0.004(2) 0.002(2)
N2 0.013(3) 0.019(3) 0.018(3) 0.002(2) 0.001(2) 0.004(2)
O1 0.016(2) 0.021(3) 0.021(3) -0.001(2) 0.002(2) 0.005(2)
O2 0.016(2) 0.015(2) 0.026(3) -0.001(2) 0.000(2) -0.001(2)
O50 0.024(3) 0.045(4) 0.049(4) -0.009(3) 0.014(3) -0.007(3)
C51 0.027(5) 0.060(6) 0.024(4) -0.007(4) 0.009(3) -0.018(4)
C52 0.020(4) 0.076(7) 0.029(5) 0.005(4) 0.010(4) 0.008(4)
C53 0.024(4) 0.038(5) 0.038(5) 0.016(4) 0.008(4) -0.004(4)
C54 0.027(4) 0.053(6) 0.024(4) 0.006(4) 0.001(3) -0.006(4)
O40 0.034(3) 0.038(3) 0.034(3) -0.023(2) 0.004(2) 0.000(3)

loop_
_atom_type_symbol
_atom_type_description
_atom_type_scat_dispersion_real
_atom_type_scat_dispersion_imag
_atom_type_scat_source
C C 0.0033 0.0016 'International Tables Vol C Tables 4.2.6.8 and 6.1.1.4'
H H 0.0000 0.0000 'International Tables Vol C Tables 4.2.6.8 and 6.1.1.4'
N N 0.0061 0.0033 'International Tables Vol C Tables 4.2.6.8 and 6.1.1.4'
O O 0.0106 0.0060 'International Tables Vol C Tables 4.2.6.8 and 6.1.1.4'
F F 0.0171 0.0103 'International Tables Vol C Tables 4.2.6.8 and 6.1.1.4'
Ni Ni 0.3393 1.1124 'International Tables Vol C Tables 4.2.6.8 and 6.1.1.4'
Hg Hg -2.3894 9.2266 'International Tables Vol C Tables 4.2.6.8 and 6.1.1.4'

loop_
_geom_angle_atom_site_label_1
_geom_angle_atom_site_label_2
_geom_angle_atom_site_label_3
_geom_angle
C1 Hg1 C18 177.5(2)
C6 Hg2 C7 174.9(2)
C13 Hg3 C12 175.4(2)
C2 C1 C6 118.8(6)
C2 C1 Hg1 121.2(5)
C6 C1 Hg1 119.9(5)
C1 C2 F1 120.5(6)
C1 C2 C3 122.9(6)
F1 C2 C3 116.6(6)
F2 C3 C2 121.6(6)
F2 C3 C4 119.2(6)
C2 C3 C4 119.2(6)
F3 C4 C5 120.8(6)
F3 C4 C3 120.8(6)
C5 C4 C3 118.4(6)
F4 C5 C6 119.6(6)
F4 C5 C4 117.1(6)
C6 C5 C4 123.3(6)
C5 C6 C1 117.4(6)
C5 C6 Hg2 120.3(5)
C1 C6 Hg2 122.3(5)
C8 C7 C12 118.9(6)
C8 C7 Hg2 120.3(5)
C12 C7 Hg2 120.8(5)
C7 C8 C9 122.8(6)
C7 C8 F5 120.1(6)
C9 C8 F5 117.1(6)
C8 C9 F6 120.8(6)
C8 C9 C10 119.1(6)
F6 C9 C10 120.0(6)
F7 C10 C9 119.2(6)
F7 C10 C11 121.1(6)
C9 C10 C11 119.7(6)
F8 C11 C10 117.7(6)
F8 C11 C12 120.3(6)
C10 C11 C12 122.0(6)
C11 C12 C7 117.5(6)
C11 C12 Hg3 119.6(5)
C7 C12 Hg3 122.9(5)
C14 C13 C18 116.9(6)
C14 C13 Hg3 121.2(5)
C18 C13 Hg3 122.0(5)
F9 C14 C15 116.8(6)
F9 C14 C13 119.5(6)
C15 C14 C13 123.7(6)
F10 C15 C14 120.7(6)
F10 C15 C16 120.2(6)
C14 C15 C16 119.1(6)
F11 C16 C15 121.4(5)
F11 C16 C17 121.1(6)
C15 C16 C17 117.5(6)
C18 C17 F12 120.4(6)
C18 C17 C16 123.9(6)
F12 C17 C16 115.7(6)
C17 C18 C13 118.8(6)
C17 C18 Hg1 120.2(5)
C13 C18 Hg1 120.9(5)
O1 Ni1 N1 95.1(2)
O1 Ni1 O2 83.62(18)
N1 Ni1 O2 177.8(2)
O1 Ni1 N2 178.1(2)
N1 Ni1 N2 86.7(2)
O2 Ni1 N2 94.6(2)
O1 C19 C20 118.3(6)
O1 C19 C24 124.4(6)
C20 C19 C24 117.3(6)
C21 C20 C19 122.1(6)
C21 C20 H20A 119.0
C19 C20 H20A 119.0
C20 C21 C22 120.5(6)
C20 C21 H21A 119.7
C22 C21 H21A 119.7
C23 C22 C21 119.0(6)
C23 C22 H22A 120.5
C21 C22 H22A 120.5
C22 C23 C24 121.8(6)
C22 C23 H23A 119.1
C24 C23 H23A 119.1
C23 C24 C19 119.3(6)
C23 C24 C25 120.0(6)
C19 C24 C25 120.4(6)
N1 C25 C24 125.4(6)
N1 C25 H25A 117.3
C24 C25 H25A 117.3
N1 C26 C27 106.9(5)
N1 C26 H26A 110.3
C27 C26 H26A 110.3
N1 C26 H26B 110.3
C27 C26 H26B 110.3
H26A C26 H26B 108.6
N2 C27 C26 107.5(5)
N2 C27 H27A 110.2
C26 C27 H27A 110.2
N2 C27 H27B 110.2
C26 C27 H27B 110.2
H27A C27 H27B 108.5
N2 C28 C29 125.8(6)
N2 C28 H28A 117.1
C29 C28 H28A 117.1
C30 C29 C34 119.7(6)
C30 C29 C28 119.6(6)
C34 C29 C28 120.7(6)
C31 C30 C29 121.1(6)
C31 C30 H30A 119.5
C29 C30 H30A 119.5
C30 C31 C32 119.4(6)
C30 C31 H31A 120.3
C32 C31 H31A 120.3
C33 C32 C31 121.4(6)
C33 C32 H32A 119.3
C31 C32 H32A 119.3
C32 C33 C34 120.7(6)
C32 C33 H33A 119.7
C34 C33 H33A 119.7
O2 C34 C33 118.5(6)
O2 C34 C29 123.7(6)
C33 C34 C29 117.8(6)
C25 N1 C26 119.0(5)
C25 N1 Ni1 126.9(4)
C26 N1 Ni1 114.1(4)
C28 N2 C27 119.4(5)
C28 N2 Ni1 126.7(5)
C27 N2 Ni1 113.9(4)
C19 O1 Ni1 127.0(4)
C34 O2 Ni1 127.6(4)
C54 O50 C51 110.3(6)
O50 C51 C52 104.3(6)
O50 C51 H51A 110.9
C52 C51 H51A 110.9
O50 C51 H51B 110.9
C52 C51 H51B 110.9
H51A C51 H51B 108.9
C53 C52 C51 102.5(6)
C53 C52 H52A 111.3
C51 C52 H52A 111.3
C53 C52 H52B 111.3
C51 C52 H52B 111.3
H52A C52 H52B 109.2
C52 C53 C54 104.1(6)
C52 C53 H53A 110.9
C54 C53 H53A 110.9
C52 C53 H53B 110.9
C54 C53 H53B 110.9
H53A C53 H53B 109.0
O50 C54 C53 107.0(6)
O50 C54 H54A 110.3
C53 C54 H54A 110.3
O50 C54 H54B 110.3
C53 C54 H54B 110.3
H54A C54 H54B 108.6
H40O O40 H40P 111.8

loop_
_geom_bond_atom_site_label_1
_geom_bond_atom_site_label_2
_geom_bond_distance
Hg1 C1 2.075(7)
Hg1 C18 2.075(6)
Hg2 C6 2.062(6)
Hg2 C7 2.073(6)
Hg3 C13 2.062(6)
Hg3 C12 2.064(6)
C1 C2 1.365(8)
C1 C6 1.421(8)
C2 F1 1.372(7)
C2 C3 1.373(9)
C3 F2 1.351(7)
C3 C4 1.388(9)
C4 F3 1.341(7)
C4 C5 1.381(9)
C5 F4 1.358(7)
C5 C6 1.380(8)
C7 C8 1.364(8)
C7 C12 1.415(8)
C8 C9 1.366(9)
C8 F5 1.369(7)
C9 F6 1.366(7)
C9 C10 1.369(9)
C10 F7 1.352(7)
C10 C11 1.374(9)
C11 F8 1.363(7)
C11 C12 1.388(8)
C13 C14 1.388(8)
C13 C18 1.404(8)
C14 F9 1.368(7)
C14 C15 1.374(8)
C15 F10 1.357(7)
C15 C16 1.375(8)
C16 F11 1.332(6)
C16 C17 1.389(8)
C17 C18 1.362(8)
C17 F12 1.369(7)
Ni1 O1 1.836(4)
Ni1 N1 1.837(5)
Ni1 O2 1.841(4)
Ni1 N2 1.847(5)
C19 O1 1.315(7)
C19 C20 1.415(8)
C19 C24 1.419(8)
C20 C21 1.359(9)
C20 H20A 0.9500
C21 C22 1.405(9)
C21 H21A 0.9500
C22 C23 1.366(9)
C22 H22A 0.9500
C23 C24 1.408(8)
C23 H23A 0.9500
C24 C25 1.424(8)
C25 N1 1.290(7)
C25 H25A 0.9500
C26 N1 1.480(8)
C26 C27 1.514(8)
C26 H26A 0.9900
C26 H26B 0.9900
C27 N2 1.468(7)
C27 H27A 0.9900
C27 H27B 0.9900
C28 N2 1.286(8)
C28 C29 1.434(8)
C28 H28A 0.9500
C29 C30 1.408(8)
C29 C34 1.418(8)
C30 C31 1.361(9)
C30 H30A 0.9500
C31 C32 1.396(9)
C31 H31A 0.9500
C32 C33 1.368(9)
C32 H32A 0.9500
C33 C34 1.413(8)
C33 H33A 0.9500
C34 O2 1.313(7)
O50 C54 1.431(8)
O50 C51 1.434(8)
C51 C52 1.534(10)
C51 H51A 0.9900
C51 H51B 0.9900
C52 C53 1.510(10)
C52 H52A 0.9900
C52 H52B 0.9900
C53 C54 1.513(9)
C53 H53A 0.9900
C53 H53B 0.9900
C54 H54A 0.9900
C54 H54B 0.9900
O40 H40O 0.8500
O40 H40P 0.8501

loop_
_geom_torsion_atom_site_label_1
_geom_torsion_atom_site_label_2
_geom_torsion_atom_site_label_3
_geom_torsion_atom_site_label_4
_geom_torsion
C18 Hg1 C1 C2 133(6)
C18 Hg1 C1 C6 -44(6)
C6 C1 C2 F1 -177.9(5)
Hg1 C1 C2 F1 4.8(8)
C6 C1 C2 C3 1.9(10)
Hg1 C1 C2 C3 -175.5(5)
C1 C2 C3 F2 177.5(6)
F1 C2 C3 F2 -2.8(9)
C1 C2 C3 C4 -3.2(10)
F1 C2 C3 C4 176.6(5)
F2 C3 C4 F3 0.6(9)
C2 C3 C4 F3 -178.8(6)
F2 C3 C4 C5 -178.8(5)
C2 C3 C4 C5 1.8(9)
F3 C4 C5 F4 1.0(9)
C3 C4 C5 F4 -179.6(5)
F3 C4 C5 C6 -178.6(6)
C3 C4 C5 C6 0.8(9)
F4 C5 C6 C1 178.4(5)
C4 C5 C6 C1 -2.1(9)
F4 C5 C6 Hg2 -1.3(8)
C4 C5 C6 Hg2 178.2(5)
C2 C1 C6 C5 0.7(9)
Hg1 C1 C6 C5 178.1(4)
C2 C1 C6 Hg2 -179.6(5)
Hg1 C1 C6 Hg2 -2.2(7)
C7 Hg2 C6 C5 133(3)
C7 Hg2 C6 C1 -47(3)
C6 Hg2 C7 C8 -127(3)
C6 Hg2 C7 C12 51(3)
C12 C7 C8 C9 -1.3(9)
Hg2 C7 C8 C9 176.4(5)
C12 C7 C8 F5 178.7(5)
Hg2 C7 C8 F5 -3.6(8)
C7 C8 C9 F6 -178.0(5)
F5 C8 C9 F6 1.9(9)
C7 C8 C9 C10 0.9(10)
F5 C8 C9 C10 -179.2(6)
C8 C9 C10 F7 178.3(5)
F6 C9 C10 F7 -2.8(9)
C8 C9 C10 C11 0.2(10)
F6 C9 C10 C11 179.1(6)
F7 C10 C11 F8 1.4(9)
C9 C10 C11 F8 179.5(6)
F7 C10 C11 C12 -178.8(6)
C9 C10 C11 C12 -0.7(10)
F8 C11 C12 C7 -180.0(5)
C10 C11 C12 C7 0.2(9)
F8 C11 C12 Hg3 2.2(8)
C10 C11 C12 Hg3 -177.6(5)
C8 C7 C12 C11 0.8(9)
Hg2 C7 C12 C11 -176.9(4)
C8 C7 C12 Hg3 178.5(4)
Hg2 C7 C12 Hg3 0.8(7)
C13 Hg3 C12 C11 151(3)
C13 Hg3 C12 C7 -27(3)
C12 Hg3 C13 C14 -160(3)
C12 Hg3 C13 C18 19(3)
C18 C13 C14 F9 -178.8(5)
Hg3 C13 C14 F9 0.0(8)
C18 C13 C14 C15 1.1(10)
Hg3 C13 C14 C15 179.9(5)
F9 C14 C15 F10 -0.6(9)
C13 C14 C15 F10 179.4(6)
F9 C14 C15 C16 179.9(5)
C13 C14 C15 C16 0.0(10)
F10 C15 C16 F11 -3.4(9)
C14 C15 C16 F11 176.1(6)
F10 C15 C16 C17 177.9(5)
C14 C15 C16 C17 -2.6(9)
F11 C16 C17 C18 -174.2(6)
C15 C16 C17 C18 4.5(9)
F11 C16 C17 F12 4.8(8)
C15 C16 C17 F12 -176.5(5)
F12 C17 C18 C13 177.5(5)
C16 C17 C18 C13 -3.5(9)
F12 C17 C18 Hg1 -5.1(8)
C16 C17 C18 Hg1 173.8(5)
C14 C13 C18 C17 0.7(9)
Hg3 C13 C18 C17 -178.2(5)
C14 C13 C18 Hg1 -176.7(5)
Hg3 C13 C18 Hg1 4.5(7)
C1 Hg1 C18 C17 -133(6)
C1 Hg1 C18 C13 44(6)
O1 C19 C20 C21 -177.5(6)
C24 C19 C20 C21 1.2(9)
C19 C20 C21 C22 -0.1(10)
C20 C21 C22 C23 -0.8(10)
C21 C22 C23 C24 0.5(10)
C22 C23 C24 C19 0.6(9)
C22 C23 C24 C25 -173.5(6)
O1 C19 C24 C23 177.2(6)
C20 C19 C24 C23 -1.4(9)
O1 C19 C24 C25 -8.7(9)
C20 C19 C24 C25 172.7(6)
C23 C24 C25 N1 177.3(6)
C19 C24 C25 N1 3.2(10)
N1 C26 C27 N2 -34.8(7)
N2 C28 C29 C30 -177.1(6)
N2 C28 C29 C34 4.0(10)
C34 C29 C30 C31 -2.2(9)
C28 C29 C30 C31 178.9(6)
C29 C30 C31 C32 0.5(10)
C30 C31 C32 C33 1.0(10)
C31 C32 C33 C34 -0.9(10)
C32 C33 C34 O2 179.8(6)
C32 C33 C34 C29 -0.8(9)
C30 C29 C34 O2 -178.4(6)
C28 C29 C34 O2 0.5(9)
C30 C29 C34 C33 2.3(8)
C28 C29 C34 C33 -178.8(6)
C24 C25 N1 C26 -171.6(6)
C24 C25 N1 Ni1 5.8(9)
C27 C26 N1 C25 -153.8(6)
C27 C26 N1 Ni1 28.5(6)
O1 Ni1 N1 C25 -7.6(6)
O2 Ni1 N1 C25 -61(6)
N2 Ni1 N1 C25 171.6(6)
O1 Ni1 N1 C26 169.9(4)
O2 Ni1 N1 C26 117(6)
N2 Ni1 N1 C26 -10.9(4)
C29 C28 N2 C27 -176.9(6)
C29 C28 N2 Ni1 0.7(9)
C26 C27 N2 C28 -153.6(6)
C26 C27 N2 Ni1 28.5(6)
O1 Ni1 N2 C28 -33(7)
N1 Ni1 N2 C28 171.6(6)
O2 Ni1 N2 C28 -6.7(6)
O1 Ni1 N2 C27 145(6)
N1 Ni1 N2 C27 -10.7(4)
O2 Ni1 N2 C27 171.0(4)
C20 C19 O1 Ni1 -176.5(4)
C24 C19 O1 Ni1 5.0(9)
N1 Ni1 O1 C19 2.3(5)
O2 Ni1 O1 C19 -179.4(5)
N2 Ni1 O1 C19 -153(6)
C33 C34 O2 Ni1 169.8(4)
C29 C34 O2 Ni1 -9.5(8)
O1 Ni1 O2 C34 -169.8(5)
N1 Ni1 O2 C34 -116(6)
N2 Ni1 O2 C34 11.1(5)
C54 O50 C51 C52 23.2(7)
O50 C51 C52 C53 -33.6(7)
C51 C52 C53 C54 31.3(7)
C51 O50 C54 C53 -3.3(8)
C52 C53 C54 O50 -18.3(7)
